data_7032815
loop_
_publ_author_name
'Forfar, Laura C.'
'Green, Michael'
'Haddow, Mairi F.'
'Hussein, Sharifa'
'Lynam, Jason M.'
'Slattery, John M.'
'Russell, Christopher A.'

_publ_section_title
;
 Evidence for a SN2-type pathway in the exchange of phosphines at a
 [PhSe]+ centre.
;
_journal_issue 1
_journal_name_full 'Dalton transactions (Cambridge, England : 2003)'
_journal_page_first 110
_journal_page_last 118
_journal_paper_doi 10.1039/c4dt02253j
_journal_volume 44
_journal_year 2015
_chemical_formula_sum 'C18 H32 F6 P Sb Se'
_chemical_formula_weight 594.11
_chemical_name_systematic
; 
 ? 
;
_space_group_IT_number 14
_symmetry_cell_setting monoclinic
_symmetry_space_group_name_Hall '-P 2ybc'
_symmetry_space_group_name_H-M 'P 1 21/c 1'
_atom_sites_solution_hydrogens geom
_atom_sites_solution_primary direct
_atom_sites_solution_secondary difmap
_audit_creation_method SHELXL-97
_cell_angle_alpha 90.00
_cell_angle_beta 90.01
_cell_angle_gamma 90.00
_cell_formula_units_Z 8
_cell_length_a 8.4039(3)
_cell_length_b 15.0539(5)
_cell_length_c 35.2907(11)
_cell_measurement_reflns_used 9472
_cell_measurement_temperature 100(2)
_cell_measurement_theta_max 27.47
_cell_measurement_theta_min 2.31
_cell_volume 4464.7(3)
_computing_cell_refinement 'Bruker SMART'
_computing_data_collection 'Bruker SMART'
_computing_data_reduction 'Bruker SMART'
_computing_molecular_graphics 'Bruker SMART'
_computing_publication_material 'Bruker SMART'
_computing_structure_refinement 'SHELXL-97 (Sheldrick, 2008)'
_computing_structure_solution 'SHELXS-97 (Sheldrick, 2008)'
_diffrn_ambient_temperature 100(2)
_diffrn_measured_fraction_theta_full 0.998
_diffrn_measured_fraction_theta_max 0.998
_diffrn_measurement_device_type 'CCD area detector'
_diffrn_measurement_method 'phi and omega scans'
_diffrn_radiation_monochromator graphite
_diffrn_radiation_source 'fine-focus sealed tube'
_diffrn_radiation_type MoK\a
_diffrn_radiation_wavelength 0.71073
_diffrn_reflns_av_R_equivalents 0.0284
_diffrn_reflns_av_sigmaI/netI 0.0412
_diffrn_reflns_limit_h_max 10
_diffrn_reflns_limit_h_min -10
_diffrn_reflns_limit_k_max 19
_diffrn_reflns_limit_k_min -19
_diffrn_reflns_limit_l_max 45
_diffrn_reflns_limit_l_min -45
_diffrn_reflns_number 59130
_diffrn_reflns_theta_full 27.50
_diffrn_reflns_theta_max 27.50
_diffrn_reflns_theta_min 1.15
_exptl_absorpt_coefficient_mu 2.988
_exptl_absorpt_correction_T_max 0.7456
_exptl_absorpt_correction_T_min 0.6440
_exptl_absorpt_correction_type multi-scan
_exptl_absorpt_process_details SADABS-2008/1
_exptl_crystal_colour colourless
_exptl_crystal_density_diffrn 1.768
_exptl_crystal_density_method 'not measured'
_exptl_crystal_description block
_exptl_crystal_F_000 2352
_exptl_crystal_size_max 0.442
_exptl_crystal_size_mid 0.306
_exptl_crystal_size_min 0.274
_refine_diff_density_max 0.898
_refine_diff_density_min -0.673
_refine_diff_density_rms 0.080
_refine_ls_extinction_method none
_refine_ls_goodness_of_fit_ref 1.219
_refine_ls_hydrogen_treatment mixed
_refine_ls_matrix_type full
_refine_ls_number_parameters 506
_refine_ls_number_reflns 10231
_refine_ls_number_restraints 0
_refine_ls_restrained_S_all 1.219
_refine_ls_R_factor_all 0.0244
_refine_ls_R_factor_gt 0.0231
_refine_ls_shift/su_max 0.007
_refine_ls_shift/su_mean 0.000
_refine_ls_structure_factor_coef Fsqd
_refine_ls_weighting_details 'calc w=1/[\s^2^(Fo^2^)+(0.0000P)^2^+2.3092P] where P=(Fo^2^+2Fc^2^)/3'
_refine_ls_weighting_scheme calc
_refine_ls_wR_factor_gt 0.0615
_refine_ls_wR_factor_ref 0.0621
_reflns_number_gt 9953
_reflns_number_total 10231
_reflns_threshold_expression >2sigma(I)
_cod_data_source_file c4dt02253j2.cif
_cod_data_source_block 4
_cod_depositor_comments 'Adding full bibliography for 7032814--7032817.cif.'
_cod_original_sg_symbol_H-M P2(1)/c
_cod_database_code 7032815

loop_
_symmetry_equiv_pos_as_xyz
'x, y, z'
'-x, y+1/2, -z+1/2'
'-x, -y, -z'
'x, -y-1/2, z-1/2'

loop_
_atom_site_label
_atom_site_type_symbol
_atom_site_fract_x
_atom_site_fract_y
_atom_site_fract_z
_atom_site_U_iso_or_equiv
_atom_site_adp_type
_atom_site_occupancy
_atom_site_symmetry_multiplicity
_atom_site_calc_flag
_atom_site_refinement_flags
Sb1 Sb 0.31036(3) 0.017876(12) 0.130334(6) 0.01436(5) Uani 1 1 d .
F2 F 0.2887(2) -0.10642(12) 0.13215(6) 0.0231(4) Uani 1 1 d .
F1 F 0.3357(3) 0.14159(12) 0.12862(6) 0.0273(5) Uani 1 1 d .
Sb2 Sb 0.27598(3) 0.511807(14) 0.119243(7) 0.02200(6) Uani 1 1 d .
F3 F 0.2623(3) 0.38856(14) 0.12322(7) 0.0383(6) Uani 1 1 d .
F4 F 0.2968(6) 0.63367(16) 0.11519(11) 0.1020(17) Uani 1 1 d .
P2 P 0.20170(9) 0.23861(5) 0.98129(2) 0.01048(14) Uani 1 1 d .
Se1 Se 0.14851(4) 0.79208(2) 0.205657(9) 0.01567(7) Uani 1 1 d .
P1 P 0.17598(9) 0.75580(5) 0.26724(2) 0.01025(14) Uani 1 1 d .
C6 C -0.1248(4) 0.6833(2) 0.18312(9) 0.0189(7) Uani 1 1 d .
H1 H -0.0581 0.6330 0.1867 0.023 Uiso 1 1 calc R
C15 C 0.3277(4) 0.84246(19) 0.28235(9) 0.0148(6) Uani 1 1 d .
C2 C -0.1628(4) 0.8420(2) 0.18322(8) 0.0181(6) Uani 1 1 d .
H2 H -0.1218 0.9001 0.1873 0.022 Uiso 1 1 calc R
C1 C -0.0685(4) 0.7680(2) 0.19106(9) 0.0163(6) Uani 1 1 d .
C3 C -0.3144(5) 0.8313(2) 0.16968(9) 0.0225(7) Uani 1 1 d .
H5 H -0.3783 0.8819 0.1645 0.027 Uiso 1 1 calc R
C5 C -0.2784(4) 0.6727(2) 0.16999(9) 0.0221(7) Uani 1 1 d .
H6 H -0.3185 0.6147 0.1653 0.026 Uiso 1 1 calc R
C11 C 0.2633(4) 0.63983(19) 0.26907(9) 0.0142(6) Uani 1 1 d .
C18 C 0.2450(4) 0.9330(2) 0.28865(10) 0.0233(7) Uani 1 1 d .
H11A H 0.1733 0.9289 0.3105 0.035 Uiso 1 1 calc R
H11B H 0.1838 0.9489 0.2660 0.035 Uiso 1 1 calc R
H11C H 0.3256 0.9787 0.2935 0.035 Uiso 1 1 calc R
C17 C 0.4111(4) 0.8144(2) 0.31905(9) 0.0184(7) Uani 1 1 d .
H12A H 0.4835 0.8616 0.3273 0.028 Uiso 1 1 calc R
H12B H 0.4718 0.7598 0.3146 0.028 Uiso 1 1 calc R
H12C H 0.3313 0.8037 0.3388 0.028 Uiso 1 1 calc R
C16 C 0.4530(4) 0.8578(2) 0.25107(10) 0.0200(7) Uani 1 1 d .
H13A H 0.5323 0.9007 0.2600 0.030 Uiso 1 1 calc R
H13B H 0.4006 0.8810 0.2283 0.030 Uiso 1 1 calc R
H13C H 0.5056 0.8014 0.2450 0.030 Uiso 1 1 calc R
C4 C -0.3752(4) 0.7464(2) 0.16349(10) 0.0245(7) Uani 1 1 d .
H7 H -0.4815 0.7388 0.1549 0.029 Uiso 1 1 calc R
C13 C 0.4330(4) 0.6403(2) 0.25263(10) 0.0184(7) Uani 1 1 d .
H15A H 0.4722 0.5792 0.2507 0.028 Uiso 1 1 calc R
H15B H 0.5032 0.6745 0.2693 0.028 Uiso 1 1 calc R
H15C H 0.4316 0.6676 0.2274 0.028 Uiso 1 1 calc R
C12 C 0.1669(4) 0.5768(2) 0.24346(9) 0.0206(7) Uani 1 1 d .
H14A H 0.2133 0.5172 0.2445 0.031 Uiso 1 1 calc R
H14B H 0.1695 0.5987 0.2173 0.031 Uiso 1 1 calc R
H14C H 0.0564 0.5745 0.2523 0.031 Uiso 1 1 calc R
C7 C -0.0158(3) 0.76403(19) 0.29513(9) 0.0135(6) Uani 1 1 d .
F7 F 0.0906(3) 0.03104(17) 0.13748(8) 0.0366(6) Uani 1 1 d .
F6 F 0.5309(2) 0.00413(13) 0.12262(7) 0.0232(4) Uani 1 1 d .
F8 F 0.2841(3) 0.01533(13) 0.07754(6) 0.0310(5) Uani 1 1 d .
F5 F 0.3425(3) 0.01912(13) 0.18305(5) 0.0250(5) Uani 1 1 d .
C8 C -0.1209(4) 0.6830(2) 0.28665(9) 0.0207(7) Uani 1 1 d .
H17A H -0.2237 0.6899 0.2994 0.031 Uiso 1 1 calc R
H17B H -0.0682 0.6291 0.2959 0.031 Uiso 1 1 calc R
H17C H -0.1379 0.6783 0.2593 0.031 Uiso 1 1 calc R
F10 F 0.4060(4) 0.51469(17) 0.16240(10) 0.0621(10) Uani 1 1 d .
C22 C -0.3483(4) 0.2599(3) 1.08578(9) 0.0266(8) Uani 1 1 d .
H19 H -0.4552 0.2652 1.0943 0.032 Uiso 1 1 calc R
C29 C 0.2546(4) 0.35773(19) 0.96958(8) 0.0120(6) Uani 1 1 d .
C24 C -0.1084(4) 0.3285(2) 1.06212(9) 0.0205(7) Uani 1 1 d .
H21 H -0.0505 0.3804 1.0554 0.025 Uiso 1 1 calc R
C31 C 0.4234(4) 0.3789(2) 0.98391(10) 0.0185(7) Uani 1 1 d .
H27A H 0.4455 0.4423 0.9803 0.028 Uiso 1 1 calc R
H27B H 0.5012 0.3438 0.9696 0.028 Uiso 1 1 calc R
H27C H 0.4312 0.3642 1.0109 0.028 Uiso 1 1 calc R
C23 C -0.2644(5) 0.3350(3) 1.07504(9) 0.0264(8) Uani 1 1 d .
H18 H -0.3140 0.3916 1.0765 0.032 Uiso 1 1 calc R
C36 C 0.3224(4) 0.0632(2) 0.97225(9) 0.0205(7) Uani 1 1 d .
H24A H 0.4156 0.0252 0.9683 0.031 Uiso 1 1 calc R
H24B H 0.2451 0.0529 0.9519 0.031 Uiso 1 1 calc R
H24C H 0.2736 0.0492 0.9967 0.031 Uiso 1 1 calc R
C19 C -0.0382(4) 0.2448(2) 1.05917(9) 0.0169(6) Uani 1 1 d .
C33 C 0.3742(4) 0.1612(2) 0.97189(8) 0.0143(6) Uani 1 1 d .
C20 C -0.1215(4) 0.1688(2) 1.07095(9) 0.0220(7) Uani 1 1 d .
H22 H -0.0721 0.1121 1.0699 0.026 Uiso 1 1 calc R
C14 C 0.2657(4) 0.6018(2) 0.30966(9) 0.0175(6) Uani 1 1 d .
H37A H 0.1564 0.5961 0.3190 0.026 Uiso 1 1 calc R
H37B H 0.3255 0.6420 0.3263 0.026 Uiso 1 1 calc R
H37C H 0.3168 0.5433 0.3095 0.026 Uiso 1 1 calc R
C28 C -0.1130(4) 0.2728(2) 0.95833(10) 0.0208(7) Uani 1 1 d .
H34A H -0.2112 0.2509 0.9466 0.031 Uiso 1 1 calc R
H34B H -0.0761 0.3257 0.9448 0.031 Uiso 1 1 calc R
H34C H -0.1338 0.2879 0.9849 0.031 Uiso 1 1 calc R
C35 C 0.4526(4) 0.1805(2) 0.93319(9) 0.0186(7) Uani 1 1 d .
H35A H 0.5392 0.1382 0.9288 0.028 Uiso 1 1 calc R
H35B H 0.4953 0.2411 0.9332 0.028 Uiso 1 1 calc R
H35C H 0.3730 0.1746 0.9130 0.028 Uiso 1 1 calc R
C26 C -0.0536(4) 0.1171(2) 0.97539(10) 0.0199(7) Uani 1 1 d .
H31A H -0.0814 0.1306 1.0017 0.030 Uiso 1 1 calc R
H31B H 0.0260 0.0695 0.9749 0.030 Uiso 1 1 calc R
H31C H -0.1491 0.0978 0.9617 0.030 Uiso 1 1 calc R
C30 C 0.1425(4) 0.4211(2) 0.99091(9) 0.0204(7) Uani 1 1 d .
H28A H 0.1634 0.4824 0.9829 0.031 Uiso 1 1 calc R
H28B H 0.1608 0.4157 1.0182 0.031 Uiso 1 1 calc R
H28C H 0.0318 0.4057 0.9852 0.031 Uiso 1 1 calc R
C32 C 0.2451(4) 0.3766(2) 0.92687(9) 0.0190(7) Uani 1 1 d .
H29A H 0.1344 0.3714 0.9184 0.028 Uiso 1 1 calc R
H29B H 0.3110 0.3335 0.9132 0.028 Uiso 1 1 calc R
H29C H 0.2839 0.4368 0.9218 0.028 Uiso 1 1 calc R
C25 C 0.0148(4) 0.2006(2) 0.95636(9) 0.0150(6) Uani 1 1 d .
C34 C 0.4995(4) 0.1697(2) 1.00397(9) 0.0192(7) Uani 1 1 d .
H36A H 0.4556 0.1457 1.0276 0.029 Uiso 1 1 calc R
H36B H 0.5268 0.2324 1.0076 0.029 Uiso 1 1 calc R
H36C H 0.5954 0.1364 0.9970 0.029 Uiso 1 1 calc R
C27 C 0.0502(4) 0.1800(2) 0.91408(9) 0.0192(7) Uani 1 1 d .
H32A H -0.0499 0.1682 0.9007 0.029 Uiso 1 1 calc R
H32B H 0.1193 0.1277 0.9124 0.029 Uiso 1 1 calc R
H32C H 0.1035 0.2311 0.9025 0.029 Uiso 1 1 calc R
F11 F 0.4497(4) 0.4961(3) 0.08778(12) 0.0865(13) Uani 1 1 d .
C10 C 0.0182(4) 0.7696(2) 0.33796(9) 0.0187(7) Uani 1 1 d .
H39A H -0.0825 0.7682 0.3520 0.028 Uiso 1 1 calc R
H39B H 0.0745 0.8251 0.3436 0.028 Uiso 1 1 calc R
H39C H 0.0842 0.7190 0.3456 0.028 Uiso 1 1 calc R
C9 C -0.1109(4) 0.8473(2) 0.28337(9) 0.0182(7) Uani 1 1 d .
H40A H -0.1332 0.8449 0.2561 0.027 Uiso 1 1 calc R
H40B H -0.0485 0.9006 0.2891 0.027 Uiso 1 1 calc R
H40C H -0.2113 0.8492 0.2974 0.027 Uiso 1 1 calc R
C21 C -0.2764(5) 0.1768(3) 1.08413(9) 0.0259(8) Uani 1 1 d .
H41 H -0.3333 0.1255 1.0920 0.031 Uiso 1 1 calc R
F12 F 0.1398(4) 0.51099(15) 0.07744(7) 0.0396(6) Uani 1 1 d .
F13 F 0.0976(4) 0.5218(3) 0.15079(9) 0.0804(13) Uani 1 1 d .
Se2 Se 0.18194(4) 0.22814(2) 1.044926(9) 0.01606(7) Uani 1 1 d .

loop_
_atom_site_aniso_label
_atom_site_aniso_U_11
_atom_site_aniso_U_22
_atom_site_aniso_U_33
_atom_site_aniso_U_23
_atom_site_aniso_U_13
_atom_site_aniso_U_12
Sb1 0.01708(11) 0.01301(9) 0.01300(9) -0.00098(7) -0.00167(9) 0.00121(8)
F2 0.0275(11) 0.0138(8) 0.0281(10) 0.0014(7) 0.0042(9) -0.0044(8)
F1 0.0467(13) 0.0113(8) 0.0237(10) 0.0001(7) 0.0017(10) 0.0028(9)
Sb2 0.02572(14) 0.01644(10) 0.02385(12) 0.00112(8) -0.00881(10) 0.00076(9)
F3 0.0538(15) 0.0211(10) 0.0399(13) 0.0084(9) -0.0062(12) -0.0082(10)
F4 0.169(4) 0.0131(11) 0.124(3) 0.0087(14) -0.109(3) -0.0133(17)
P2 0.0113(3) 0.0110(3) 0.0092(3) 0.0000(3) -0.0007(3) 0.0003(3)
Se1 0.01650(15) 0.02033(14) 0.01018(13) 0.00368(12) 0.00000(12) -0.00079(12)
P1 0.0104(4) 0.0097(3) 0.0107(3) 0.0007(3) -0.0003(3) 0.0001(3)
C6 0.0252(18) 0.0171(15) 0.0142(15) 0.0027(12) -0.0033(13) 0.0021(13)
C15 0.0147(15) 0.0114(13) 0.0182(14) -0.0008(11) -0.0030(12) -0.0031(12)
C2 0.0242(18) 0.0187(14) 0.0115(14) 0.0018(11) 0.0004(13) 0.0058(13)
C1 0.0156(16) 0.0217(16) 0.0117(14) -0.0005(12) -0.0012(12) 0.0052(13)
C3 0.0273(19) 0.0311(17) 0.0090(13) -0.0009(12) -0.0014(14) 0.0092(16)
C5 0.0285(19) 0.0259(16) 0.0118(14) 0.0015(13) -0.0037(13) -0.0041(15)
C11 0.0143(15) 0.0103(13) 0.0179(15) -0.0011(11) -0.0005(12) 0.0029(11)
C18 0.0246(18) 0.0140(14) 0.0314(19) -0.0035(13) -0.0007(15) -0.0028(13)
C17 0.0175(17) 0.0219(16) 0.0157(15) -0.0012(13) -0.0035(12) -0.0030(13)
C16 0.0194(17) 0.0185(16) 0.0220(17) 0.0020(13) -0.0007(14) -0.0042(13)
C4 0.0194(18) 0.0380(19) 0.0162(16) 0.0027(15) -0.0015(14) -0.0006(15)
C13 0.0155(16) 0.0175(15) 0.0222(17) 0.0005(13) 0.0020(12) 0.0037(13)
C12 0.0240(18) 0.0131(14) 0.0246(17) -0.0005(12) -0.0037(14) 0.0007(13)
C7 0.0104(14) 0.0164(14) 0.0138(14) 0.0015(12) 0.0007(12) 0.0024(11)
F7 0.0204(12) 0.0393(13) 0.0499(16) -0.0116(11) -0.0038(11) 0.0074(10)
F6 0.0200(10) 0.0216(9) 0.0279(11) 0.0005(8) 0.0045(9) -0.0016(8)
F8 0.0506(16) 0.0262(10) 0.0163(9) -0.0011(8) -0.0106(10) 0.0032(10)
F5 0.0373(13) 0.0254(10) 0.0121(9) -0.0018(7) -0.0028(9) -0.0014(9)
C8 0.0162(16) 0.0305(17) 0.0155(15) 0.0061(13) 0.0077(12) -0.0031(14)
F10 0.078(2) 0.0370(14) 0.071(2) -0.0012(14) -0.0560(19) 0.0059(14)
C22 0.0185(18) 0.051(2) 0.0102(15) -0.0032(15) 0.0029(13) -0.0078(16)
C29 0.0163(15) 0.0130(13) 0.0067(12) -0.0025(10) 0.0044(11) -0.0010(11)
C24 0.0241(18) 0.0203(16) 0.0171(16) -0.0013(13) 0.0059(14) -0.0019(14)
C31 0.0213(16) 0.0158(15) 0.0185(16) -0.0010(12) -0.0005(13) -0.0051(13)
C23 0.028(2) 0.035(2) 0.0157(16) -0.0037(14) 0.0039(14) 0.0048(16)
C36 0.0230(18) 0.0157(14) 0.0228(16) -0.0028(12) -0.0027(14) 0.0047(13)
C19 0.0183(16) 0.0217(16) 0.0107(14) 0.0020(12) -0.0003(13) -0.0013(13)
C33 0.0162(15) 0.0153(14) 0.0113(13) -0.0001(11) 0.0004(12) 0.0037(12)
C20 0.031(2) 0.0261(17) 0.0083(14) -0.0002(13) -0.0007(13) -0.0057(15)
C14 0.0195(16) 0.0166(14) 0.0165(14) 0.0035(12) -0.0038(13) 0.0003(12)
C28 0.0113(15) 0.0275(17) 0.0237(17) 0.0047(14) -0.0031(13) -0.0010(13)
C35 0.0181(17) 0.0204(15) 0.0173(16) -0.0026(13) 0.0001(13) 0.0039(13)
C26 0.0188(17) 0.0214(16) 0.0193(16) -0.0003(13) -0.0010(13) -0.0079(13)
C30 0.0290(19) 0.0120(14) 0.0201(16) -0.0005(12) 0.0039(14) 0.0023(13)
C32 0.0265(18) 0.0162(14) 0.0142(15) 0.0042(12) 0.0003(13) -0.0011(13)
C25 0.0144(15) 0.0200(15) 0.0106(14) -0.0003(12) -0.0017(12) -0.0033(12)
C34 0.0149(17) 0.0246(16) 0.0181(16) -0.0007(13) -0.0037(13) 0.0019(13)
C27 0.0218(18) 0.0292(17) 0.0066(14) -0.0028(13) -0.0009(12) -0.0063(14)
F11 0.041(2) 0.120(3) 0.098(3) 0.042(2) 0.036(2) -0.0105(19)
C10 0.0199(17) 0.0277(17) 0.0086(14) -0.0003(12) -0.0003(12) 0.0038(14)
C9 0.0188(16) 0.0217(16) 0.0141(15) 0.0042(12) 0.0005(12) 0.0076(13)
C21 0.032(2) 0.0335(19) 0.0122(15) -0.0018(13) -0.0005(14) -0.0158(16)
F12 0.0552(17) 0.0354(12) 0.0281(12) -0.0057(10) -0.0196(12) 0.0055(11)
F13 0.068(2) 0.131(3) 0.0418(18) -0.0237(19) 0.0112(16) 0.056(2)
Se2 0.01790(16) 0.02119(14) 0.00909(13) 0.00138(11) -0.00137(13) 0.00101(13)

loop_
_atom_type_symbol
_atom_type_description
_atom_type_scat_dispersion_real
_atom_type_scat_dispersion_imag
_atom_type_scat_source
C C 0.0033 0.0016 'International Tables Vol C Tables 4.2.6.8 and 6.1.1.4'
H H 0.0000 0.0000 'International Tables Vol C Tables 4.2.6.8 and 6.1.1.4'
F F 0.0171 0.0103 'International Tables Vol C Tables 4.2.6.8 and 6.1.1.4'
P P 0.1023 0.0942 'International Tables Vol C Tables 4.2.6.8 and 6.1.1.4'
Se Se -0.0929 2.2259 'International Tables Vol C Tables 4.2.6.8 and 6.1.1.4'
Sb Sb -0.5866 1.5461 'International Tables Vol C Tables 4.2.6.8 and 6.1.1.4'

loop_
_geom_angle_atom_site_label_1
_geom_angle_atom_site_label_2
_geom_angle_atom_site_label_3
_geom_angle
F7 Sb1 F1 90.64(11)
F7 Sb1 F8 91.14(12)
F1 Sb1 F8 90.09(9)
F7 Sb1 F5 90.40(11)
F1 Sb1 F5 90.33(8)
F8 Sb1 F5 178.39(11)
F7 Sb1 F2 90.29(10)
F1 Sb1 F2 179.04(10)
F8 Sb1 F2 90.12(9)
F5 Sb1 F2 89.43(8)
F7 Sb1 F6 179.38(11)
F1 Sb1 F6 89.59(9)
F8 Sb1 F6 88.28(11)
F5 Sb1 F6 90.17(10)
F2 Sb1 F6 89.48(9)
F4 Sb2 F11 90.3(2)
F4 Sb2 F3 178.09(18)
F11 Sb2 F3 88.08(15)
F4 Sb2 F12 90.20(12)
F11 Sb2 F12 90.50(17)
F3 Sb2 F12 90.87(10)
F4 Sb2 F13 92.4(2)
F11 Sb2 F13 177.17(18)
F3 Sb2 F13 89.18(15)
F12 Sb2 F13 88.82(15)
F4 Sb2 F10 89.12(12)
F11 Sb2 F10 91.76(18)
F3 Sb2 F10 89.87(11)
F12 Sb2 F10 177.65(15)
F13 Sb2 F10 88.96(17)
C25 P2 C33 111.65(14)
C25 P2 C29 112.37(14)
C33 P2 C29 111.47(14)
C25 P2 Se2 112.39(10)
C33 P2 Se2 100.85(10)
C29 P2 Se2 107.50(9)
C1 Se1 P1 107.98(10)
C7 P1 C11 111.86(14)
C7 P1 C15 112.38(14)
C11 P1 C15 111.29(14)
C7 P1 Se1 113.49(10)
C11 P1 Se1 107.21(10)
C15 P1 Se1 99.96(10)
C5 C6 C1 119.4(3)
C17 C15 C16 109.5(3)
C17 C15 C18 109.1(3)
C16 C15 C18 106.1(3)
C17 C15 P1 110.8(2)
C16 C15 P1 111.1(2)
C18 C15 P1 110.1(2)
C3 C2 C1 120.2(3)
C6 C1 C2 120.0(3)
C6 C1 Se1 123.2(2)
C2 C1 Se1 116.1(2)
C2 C3 C4 120.3(3)
C6 C5 C4 120.6(3)
C13 C11 C12 105.6(3)
C13 C11 C14 109.9(3)
C12 C11 C14 108.9(3)
C13 C11 P1 110.0(2)
C12 C11 P1 110.1(2)
C14 C11 P1 112.2(2)
C3 C4 C5 119.3(3)
C8 C7 C10 109.9(3)
C8 C7 C9 107.2(3)
C10 C7 C9 108.4(2)
C8 C7 P1 109.7(2)
C10 C7 P1 110.8(2)
C9 C7 P1 110.7(2)
C23 C22 C21 120.1(3)
C32 C29 C30 109.5(3)
C32 C29 C31 109.4(3)
C30 C29 C31 106.0(2)
C32 C29 P2 112.2(2)
C30 C29 P2 109.7(2)
C31 C29 P2 109.9(2)
C23 C24 C19 119.1(3)
C22 C23 C24 120.8(4)
C24 C19 C20 120.2(3)
C24 C19 Se2 122.8(3)
C20 C19 Se2 116.6(3)
C36 C33 C35 108.0(3)
C36 C33 C34 105.4(2)
C35 C33 C34 109.9(3)
C36 C33 P2 111.9(2)
C35 C33 P2 111.5(2)
C34 C33 P2 110.0(2)
C21 C20 C19 119.7(3)
C28 C25 C26 107.4(3)
C28 C25 C27 108.7(3)
C26 C25 C27 109.2(3)
C28 C25 P2 110.3(2)
C26 C25 P2 110.8(2)
C27 C25 P2 110.4(2)
C20 C21 C22 120.0(3)
C19 Se2 P2 108.68(10)

loop_
_geom_bond_atom_site_label_1
_geom_bond_atom_site_label_2
_geom_bond_distance
Sb1 F7 1.874(2)
Sb1 F1 1.8755(18)
Sb1 F8 1.876(2)
Sb1 F5 1.8800(19)
Sb1 F2 1.8812(17)
Sb1 F6 1.884(2)
Sb2 F4 1.848(2)
Sb2 F11 1.849(4)
Sb2 F3 1.864(2)
Sb2 F12 1.867(2)
Sb2 F13 1.874(3)
Sb2 F10 1.875(3)
P2 C25 1.889(3)
P2 C33 1.890(3)
P2 C29 1.893(3)
P2 Se2 2.2573(8)
Se1 C1 1.930(3)
Se1 P1 2.2528(8)
P1 C7 1.893(3)
P1 C11 1.895(3)
P1 C15 1.901(3)
C6 C5 1.381(5)
C6 C1 1.389(5)
C15 C17 1.532(4)
C15 C16 1.543(4)
C15 C18 1.546(4)
C2 C3 1.370(5)
C2 C1 1.395(4)
C3 C4 1.394(5)
C5 C4 1.394(5)
C11 C13 1.540(4)
C11 C12 1.540(4)
C11 C14 1.542(4)
C7 C8 1.536(4)
C7 C10 1.541(4)
C7 C9 1.543(4)
C22 C23 1.385(5)
C22 C21 1.392(6)
C29 C32 1.536(4)
C29 C30 1.538(4)
C29 C31 1.540(4)
C24 C23 1.392(5)
C24 C19 1.396(5)
C36 C33 1.537(4)
C19 C20 1.405(5)
C19 Se2 1.933(3)
C33 C35 1.544(4)
C33 C34 1.551(4)
C20 C21 1.387(5)
C28 C25 1.529(4)
C26 C25 1.537(4)
C25 C27 1.553(4)
